data_7228072
loop_
_publ_author_name
'Cong, Bowen'
'Su, Zhanhua'
'Zhao, Zhifeng'
'yu, baoyi'
'Zhao, Wenqi'
'Xia, Lin'
'ma, xiujuan'
'Zhou, Baibin'

_publ_section_title
;
 Assembly of Six [HxAs2Mo6O26](6-x)- Clusters-Based Hybrid Materials from
 1D Chain to 3D Framework with Multiple Cu-N Complexes
;
_journal_name_full CrystEngComm
_journal_paper_doi 10.1039/C7CE00319F
_journal_year 2017
_chemical_formula_moiety 'C40 H66 As2 Cu2 Mo6 N24 O26, O'
_chemical_formula_sum 'C40 H66 As2 Cu2 Mo6 N24 O27'
_chemical_formula_weight 2167.73
_chemical_name_systematic
;
 ? 
;
_space_group_crystal_system triclinic
_space_group_IT_number 2
_space_group_name_Hall '-P 1'
_space_group_name_H-M_alt 'P -1'
_symmetry_space_group_name_Hall '-P 1'
_symmetry_space_group_name_H-M 'P -1'
_atom_sites_solution_hydrogens geom
_atom_sites_solution_primary dual
_audit_creation_date 2017-03-11
_audit_creation_method
;
Olex2 1.2-beta
(compiled 2017.03.02 svn.r3394 for OlexSys, GUI svn.r5324)
;
_audit_update_record
;
2017-04-06 deposited with the CCDC.
2017-04-13 downloaded from the CCDC.
;
_cell_angle_alpha 99.7490(10)
_cell_angle_beta 105.5370(10)
_cell_angle_gamma 111.8780(10)
_cell_formula_units_Z 1
_cell_length_a 12.5599(15)
_cell_length_b 12.7481(15)
_cell_length_c 13.3670(16)
_cell_measurement_reflns_used 9926
_cell_measurement_temperature 296(2)
_cell_measurement_theta_max 28.42
_cell_measurement_theta_min 2.64
_cell_volume 1824.8(4)
_computing_cell_refinement 'SAINT V8.18C (?, 2016)'
_computing_data_reduction 'SAINT V8.18C (?, 2016)'
_computing_molecular_graphics 'Olex2 (Dolomanov et al., 2009)'
_computing_publication_material 'Olex2 (Dolomanov et al., 2009)'
_computing_structure_refinement 'ShelXL (Sheldrick, 2015)'
_computing_structure_solution 'ShelXT (Sheldrick, 2015)'
_diffrn_ambient_temperature 296.15
_diffrn_measured_fraction_theta_full 0.980
_diffrn_measured_fraction_theta_max 0.959
_diffrn_measurement_device_type 'CCD area detector'
_diffrn_measurement_method 'phi and omega scans'
_diffrn_radiation_monochromator graphite
_diffrn_radiation_type MoK\a
_diffrn_radiation_wavelength 0.71073
_diffrn_reflns_av_R_equivalents 0.0328
_diffrn_reflns_av_unetI/netI 0.0458
_diffrn_reflns_Laue_measured_fraction_full 0.980
_diffrn_reflns_Laue_measured_fraction_max 0.959
_diffrn_reflns_limit_h_max 16
_diffrn_reflns_limit_h_min -14
_diffrn_reflns_limit_k_max 15
_diffrn_reflns_limit_k_min -17
_diffrn_reflns_limit_l_max 17
_diffrn_reflns_limit_l_min -17
_diffrn_reflns_number 16487
_diffrn_reflns_point_group_measured_fraction_full 0.980
_diffrn_reflns_point_group_measured_fraction_max 0.959
_diffrn_reflns_theta_full 25.242
_diffrn_reflns_theta_max 28.419
_diffrn_reflns_theta_min 2.644
_exptl_absorpt_coefficient_mu 2.556
_exptl_absorpt_correction_T_max 0.7457
_exptl_absorpt_correction_T_min 0.3695
_exptl_absorpt_correction_type multi-scan
_exptl_absorpt_process_details
'SADABS-2014/5 (Bruker,2014/5) was used for absorption correction. wR2(int) was 0.1021 before and 0.0473 after correction. The Ratio of minimum to maximum transmission is 0.4955. The \l/2 correction factor is 0.00150.'
_exptl_crystal_density_diffrn 1.971
_exptl_crystal_density_method 'not measured'
_exptl_crystal_description block
_exptl_crystal_F_000 1064
_exptl_crystal_size_max 0.28
_exptl_crystal_size_mid 0.28
_exptl_crystal_size_min 0.2
_refine_diff_density_max 1.597
_refine_diff_density_min -1.752
_refine_diff_density_rms 0.142
_refine_ls_extinction_method none
_refine_ls_goodness_of_fit_ref 1.069
_refine_ls_hydrogen_treatment constr
_refine_ls_matrix_type full
_refine_ls_number_parameters 463
_refine_ls_number_reflns 8785
_refine_ls_number_restraints 0
_refine_ls_restrained_S_all 1.069
_refine_ls_R_factor_all 0.0423
_refine_ls_R_factor_gt 0.0385
_refine_ls_shift/su_max 0.000
_refine_ls_shift/su_mean 0.000
_refine_ls_structure_factor_coef Fsqd
_refine_ls_weighting_details 'w=1/[\s^2^(Fo^2^)+(0.0498P)^2^+4.2777P] where P=(Fo^2^+2Fc^2^)/3'
_refine_ls_weighting_scheme calc
_refine_ls_wR_factor_gt 0.1044
_refine_ls_wR_factor_ref 0.1075
_reflns_Friedel_coverage 0.000
_reflns_number_gt 8084
_reflns_number_total 8785
_reflns_threshold_expression 'I > 2\s(I)'
_cod_data_source_file c7ce00319f2.cif
_cod_data_source_block zwq102_0m
_cod_database_code 7228072
_shelx_shelxl_version_number 2014/7
_shelx_space_group_comment
;
The symmetry employed for this shelxl refinement is uniquely defined
by the following loop, which should always be used as a source of
symmetry information in preference to the above space-group names.
They are only intended as comments.
;
_olex2_refinement_description
;
1. Fixed Uiso
 At 1.2 times of:
  All C(H) groups, All C(H,H) groups
2. Others
 Fixed Sof: O14(0.5)
3.a Secondary CH2 refined with riding coordinates:
 C5(H5A,H5B), C3(H3A,H3B), C4(H4A,H4B), C20(H20A,H20B), C19(H19A,H19B),
 C18(H18A,H18B), C9(H9A,H9B), C8(H8A,H8B), C11(H11A,H11B), C10(H10A,H10B),
 C12(H12A,H12B), C13(H13A,H13B)
3.b Aromatic/amide H refined with riding coordinates:
 C1(H1), C16(H16), C15(H15), C14(H14), C7(H7), C6(H6), C2(H2), C17(H17)
;
_olex2_submission_special_instructions 'No special instructions were received'

loop_
_space_group_symop_operation_xyz
'x, y, z'
'-x, -y, -z'

loop_
_atom_site_label
_atom_site_type_symbol
_atom_site_fract_x
_atom_site_fract_y
_atom_site_fract_z
_atom_site_U_iso_or_equiv
_atom_site_adp_type
_atom_site_occupancy
_atom_site_site_symmetry_order
_atom_site_calc_flag
_atom_site_refinement_flags_posn
_atom_site_refinement_flags_adp
_atom_site_refinement_flags_occupancy
Mo1 Mo 0.26890(3) 0.31894(3) 0.05422(2) 0.01898(8) Uani 1 1 d . . .
Mo2 Mo 0.55885(3) 0.41330(3) 0.21782(2) 0.01867(8) Uani 1 1 d . . .
Mo3 Mo 0.78994(3) 0.60353(3) 0.17114(2) 0.02486(9) Uani 1 1 d . . .
As1 As 0.50810(3) 0.37959(3) -0.07100(3) 0.01880(9) Uani 1 1 d . . .
Cu1 Cu 0.5000 0.5000 0.5000 0.02031(13) Uani 1 2 d S T P
Cu2 Cu 1.0000 0.0000 1.0000 0.02208(13) Uani 1 2 d S T P
O4 O 0.4072(2) 0.2887(2) 0.1144(2) 0.0218(5) Uani 1 1 d . . .
O8 O 0.6864(2) 0.5684(2) 0.25462(19) 0.0241(5) Uani 1 1 d . . .
O3 O 0.2049(2) 0.4016(2) -0.0281(2) 0.0247(5) Uani 1 1 d . . .
O12 O 0.5551(2) 0.4908(2) -0.1291(2) 0.0225(5) Uani 1 1 d . . .
O5 O 0.3565(2) 0.3352(2) -0.0829(2) 0.0246(5) Uani 1 1 d . . .
O9 O 0.6030(2) 0.4226(3) 0.0627(2) 0.0252(5) Uani 1 1 d . . .
O6 O 0.5143(3) 0.4397(3) 0.3269(2) 0.0277(6) Uani 1 1 d . . .
O1 O 0.1603(3) 0.1757(3) -0.0123(2) 0.0321(6) Uani 1 1 d . . .
O2 O 0.2368(3) 0.3540(3) 0.1674(2) 0.0299(6) Uani 1 1 d . . .
O7 O 0.6376(3) 0.3325(3) 0.2482(2) 0.0347(7) Uani 1 1 d . . .
N7 N 0.8699(3) 0.0242(3) 0.8935(3) 0.0263(6) Uani 1 1 d . . .
O11 O 0.8906(3) 0.7463(3) 0.2437(3) 0.0461(8) Uani 1 1 d . . .
N1 N 0.6088(3) 0.4267(3) 0.5638(2) 0.0252(6) Uani 1 1 d . . .
N10 N 0.9677(3) 0.0816(3) 1.1255(3) 0.0272(7) Uani 1 1 d . . .
N4 N 0.3533(3) 0.3451(3) 0.4643(3) 0.0267(6) Uani 1 1 d . . .
O10 O 0.8671(3) 0.5220(4) 0.2017(3) 0.0503(10) Uani 1 1 d . . .
O13 O 0.5210(3) 0.2627(3) -0.1396(3) 0.0422(8) Uani 1 1 d . . .
N3 N 0.7140(3) 0.3661(3) 0.6765(3) 0.0305(7) Uani 1 1 d . . .
N5 N 0.2237(4) 0.1836(3) 0.4761(3) 0.0387(8) Uani 1 1 d . . .
N12 N 0.9316(4) 0.2034(3) 1.2298(3) 0.0309(7) Uani 1 1 d . . .
C1 C 0.6350(4) 0.4122(4) 0.6618(3) 0.0288(8) Uani 1 1 d . . .
H1 H 0.6023 0.4316 0.7129 0.035 Uiso 1 1 calc R . .
N8 N 0.6942(4) -0.0060(4) 0.7815(4) 0.0498(11) Uani 1 1 d . . .
N6 N 0.2138(5) 0.1595(4) 0.3706(4) 0.0580(13) Uani 1 1 d . . .
C16 C 0.9701(4) 0.1877(4) 1.1486(3) 0.0302(8) Uani 1 1 d . . .
H16 H 0.9955 0.2433 1.1125 0.036 Uiso 1 1 calc R . .
C15 C 0.7495(4) -0.0380(4) 0.8620(4) 0.0367(9) Uani 1 1 d . . .
H15 H 0.7098 -0.0952 0.8913 0.044 Uiso 1 1 calc R . .
N9 N 0.7784(4) 0.0802(4) 0.7587(4) 0.0526(12) Uani 1 1 d . . .
C14 C 0.8826(4) 0.0958(4) 0.8285(4) 0.0378(10) Uani 1 1 d . . .
H14 H 0.9587 0.1511 0.8333 0.045 Uiso 1 1 calc R . .
C5 C 0.9460(4) 0.4426(4) 0.9610(3) 0.0341(9) Uani 1 1 d . . .
H5A H 0.8848 0.4159 0.9942 0.041 Uiso 1 1 calc R . .
H5B H 0.9743 0.3822 0.9485 0.041 Uiso 1 1 calc R . .
C7 C 0.3072(5) 0.2929(4) 0.5304(4) 0.0403(10) Uani 1 1 d . . .
H7 H 0.3304 0.3282 0.6045 0.048 Uiso 1 1 calc R . .
N11 N 0.9034(5) 0.1057(4) 1.2649(3) 0.0507(12) Uani 1 1 d . . .
N2 N 0.7408(5) 0.3466(5) 0.5855(3) 0.0539(13) Uani 1 1 d . . .
C3 C 0.7751(5) 0.3458(4) 0.7753(4) 0.0397(10) Uani 1 1 d . . .
H3A H 0.8004 0.2844 0.7562 0.048 Uiso 1 1 calc R . .
H3B H 0.7176 0.3183 0.8118 0.048 Uiso 1 1 calc R . .
C4 C 0.8865(4) 0.4575(4) 0.8520(3) 0.0319(8) Uani 1 1 d . . .
H4A H 0.8622 0.5208 0.8650 0.038 Uiso 1 1 calc R . .
H4B H 0.9469 0.4807 0.8175 0.038 Uiso 1 1 calc R . .
C20 C 0.9668(5) 0.4702(4) 1.4397(3) 0.0415(11) Uani 1 1 d . . .
H20A H 0.9929 0.5279 1.4017 0.050 Uiso 1 1 calc R . .
H20B H 0.8792 0.4438 1.4231 0.050 Uiso 1 1 calc R . .
C6 C 0.2915(5) 0.2593(4) 0.3671(4) 0.0472(13) Uani 1 1 d . . .
H6 H 0.3036 0.2706 0.3034 0.057 Uiso 1 1 calc R . .
C2 C 0.6736(5) 0.3824(6) 0.5194(4) 0.0485(13) Uani 1 1 d . . .
H2 H 0.6710 0.3777 0.4485 0.058 Uiso 1 1 calc R . .
C17 C 0.9286(6) 0.0359(4) 1.1996(4) 0.0480(13) Uani 1 1 d . . .
H17 H 0.9200 -0.0385 1.2045 0.058 Uiso 1 1 calc R . .
C19 C 0.9887(5) 0.3643(5) 1.3968(4) 0.0464(12) Uani 1 1 d . . .
H19A H 1.0751 0.3910 1.4068 0.056 Uiso 1 1 calc R . .
H19B H 0.9684 0.3087 1.4378 0.056 Uiso 1 1 calc R . .
C18 C 0.9118(5) 0.3037(4) 1.2785(4) 0.0393(10) Uani 1 1 d . . .
H18A H 0.8257 0.2754 1.2698 0.047 Uiso 1 1 calc R . .
H18B H 0.9297 0.3613 1.2389 0.047 Uiso 1 1 calc R . .
C9 C 0.2012(5) -0.0012(4) 0.5224(4) 0.0437(11) Uani 1 1 d . . .
H9A H 0.1499 -0.0618 0.5465 0.052 Uiso 1 1 calc R . .
H9B H 0.1948 -0.0388 0.4502 0.052 Uiso 1 1 calc R . .
C8 C 0.1534(5) 0.0920(5) 0.5162(5) 0.0530(14) Uani 1 1 d . . .
H8A H 0.0676 0.0539 0.4682 0.064 Uiso 1 1 calc R . .
H8B H 0.1578 0.1284 0.5880 0.064 Uiso 1 1 calc R . .
C11 C 0.3780(5) -0.0406(7) 0.6144(6) 0.0691(19) Uani 1 1 d . . .
H11A H 0.3680 -0.0876 0.5444 0.083 Uiso 1 1 calc R . .
H11B H 0.3301 -0.0932 0.6470 0.083 Uiso 1 1 calc R . .
C10 C 0.3326(6) 0.0496(6) 0.5985(5) 0.0636(16) Uani 1 1 d . . .
H10A H 0.3846 0.1048 0.5704 0.076 Uiso 1 1 calc R . .
H10B H 0.3403 0.0940 0.6687 0.076 Uiso 1 1 calc R . .
C12 C 0.5149(6) 0.0203(6) 0.6887(7) 0.0718(19) Uani 1 1 d . . .
H12A H 0.5624 0.0713 0.6547 0.086 Uiso 1 1 calc R . .
H12B H 0.5246 0.0697 0.7574 0.086 Uiso 1 1 calc R . .
C13 C 0.5628(6) -0.0650(7) 0.7096(7) 0.083(2) Uani 1 1 d . . .
H13A H 0.5535 -0.1141 0.6410 0.099 Uiso 1 1 calc R . .
H13B H 0.5152 -0.1162 0.7433 0.099 Uiso 1 1 calc R . .
O14 O 0.6590(17) 0.2042(14) 1.0313(10) 0.139(7) Uani 0.5 1 d . . .

loop_
_atom_site_aniso_label
_atom_site_aniso_U_11
_atom_site_aniso_U_22
_atom_site_aniso_U_33
_atom_site_aniso_U_23
_atom_site_aniso_U_13
_atom_site_aniso_U_12
Mo1 0.02003(15) 0.01970(15) 0.01986(13) 0.00868(11) 0.00979(11) 0.00854(12)
Mo2 0.02102(15) 0.02354(15) 0.01648(13) 0.00917(11) 0.01029(11) 0.01119(12)
Mo3 0.02184(16) 0.03586(19) 0.02305(15) 0.01564(13) 0.01222(12) 0.01328(14)
As1 0.02118(18) 0.02216(18) 0.01769(15) 0.00984(13) 0.01076(13) 0.01006(14)
Cu1 0.0206(3) 0.0192(3) 0.0216(3) 0.0084(2) 0.0073(2) 0.0085(2)
Cu2 0.0278(3) 0.0243(3) 0.0184(3) 0.0023(2) 0.0089(2) 0.0172(3)
O4 0.0249(13) 0.0171(11) 0.0250(11) 0.0083(9) 0.0107(10) 0.0089(10)
O8 0.0244(13) 0.0297(14) 0.0176(11) 0.0071(10) 0.0103(10) 0.0093(11)
O3 0.0261(13) 0.0345(14) 0.0271(12) 0.0174(11) 0.0173(10) 0.0186(12)
O12 0.0236(12) 0.0236(12) 0.0238(11) 0.0111(10) 0.0117(10) 0.0103(10)
O5 0.0254(13) 0.0301(14) 0.0249(12) 0.0140(10) 0.0147(10) 0.0128(11)
O9 0.0263(13) 0.0338(14) 0.0184(11) 0.0110(10) 0.0119(10) 0.0121(11)
O6 0.0326(15) 0.0321(14) 0.0230(12) 0.0105(11) 0.0155(11) 0.0141(12)
O1 0.0266(14) 0.0253(14) 0.0352(14) 0.0092(11) 0.0073(11) 0.0045(11)
O2 0.0345(15) 0.0355(15) 0.0279(13) 0.0147(11) 0.0173(12) 0.0174(13)
O7 0.0359(16) 0.0453(18) 0.0395(15) 0.0213(14) 0.0173(13) 0.0286(15)
N7 0.0296(17) 0.0280(16) 0.0279(15) 0.0096(13) 0.0130(13) 0.0171(14)
O11 0.0330(17) 0.049(2) 0.0352(16) 0.0105(14) 0.0110(13) -0.0025(15)
N1 0.0279(16) 0.0276(16) 0.0220(14) 0.0089(12) 0.0078(12) 0.0146(13)
N10 0.0374(18) 0.0242(15) 0.0258(15) 0.0039(12) 0.0149(13) 0.0187(14)
N4 0.0272(16) 0.0245(16) 0.0291(15) 0.0090(13) 0.0122(13) 0.0105(13)
O10 0.048(2) 0.089(3) 0.053(2) 0.049(2) 0.0318(17) 0.050(2)
O13 0.053(2) 0.0346(17) 0.0475(18) 0.0069(14) 0.0245(16) 0.0263(16)
N3 0.0375(19) 0.0309(17) 0.0234(15) 0.0068(13) 0.0050(13) 0.0200(15)
N5 0.036(2) 0.0297(18) 0.055(2) 0.0164(17) 0.0272(18) 0.0110(16)
N12 0.046(2) 0.0257(16) 0.0282(15) 0.0033(13) 0.0198(15) 0.0206(15)
C1 0.040(2) 0.031(2) 0.0223(16) 0.0088(14) 0.0109(15) 0.0220(18)
N8 0.030(2) 0.047(2) 0.070(3) 0.037(2) 0.0053(19) 0.0141(18)
N6 0.059(3) 0.038(2) 0.039(2) 0.0104(18) 0.002(2) -0.006(2)
C16 0.039(2) 0.0232(18) 0.0316(19) 0.0037(15) 0.0194(17) 0.0148(17)
C15 0.031(2) 0.034(2) 0.048(2) 0.0244(19) 0.0107(18) 0.0147(18)
N9 0.040(2) 0.054(3) 0.071(3) 0.044(2) 0.016(2) 0.021(2)
C14 0.035(2) 0.034(2) 0.051(3) 0.023(2) 0.0148(19) 0.0176(19)
C5 0.037(2) 0.044(2) 0.0295(19) 0.0130(17) 0.0084(17) 0.028(2)
C7 0.051(3) 0.029(2) 0.039(2) 0.0042(17) 0.029(2) 0.010(2)
N11 0.096(4) 0.041(2) 0.040(2) 0.0155(18) 0.046(2) 0.040(2)
N2 0.065(3) 0.096(4) 0.042(2) 0.036(2) 0.030(2) 0.064(3)
C3 0.048(3) 0.037(2) 0.034(2) 0.0151(18) 0.0027(18) 0.024(2)
C4 0.031(2) 0.040(2) 0.0297(18) 0.0142(17) 0.0076(16) 0.0215(18)
C20 0.059(3) 0.035(2) 0.034(2) -0.0014(18) 0.014(2) 0.031(2)
C6 0.057(3) 0.033(2) 0.026(2) 0.0100(17) 0.0027(19) 0.002(2)
C2 0.058(3) 0.086(4) 0.033(2) 0.032(2) 0.027(2) 0.052(3)
C17 0.093(4) 0.036(2) 0.038(2) 0.0153(19) 0.039(3) 0.041(3)
C19 0.062(3) 0.040(3) 0.040(2) -0.0040(19) 0.016(2) 0.035(2)
C18 0.057(3) 0.035(2) 0.035(2) 0.0027(17) 0.021(2) 0.030(2)
C9 0.040(3) 0.037(2) 0.051(3) 0.022(2) 0.018(2) 0.008(2)
C8 0.050(3) 0.045(3) 0.082(4) 0.034(3) 0.046(3) 0.016(2)
C11 0.037(3) 0.087(5) 0.077(4) 0.039(4) 0.004(3) 0.026(3)
C10 0.047(3) 0.058(4) 0.057(3) 0.017(3) 0.000(3) 0.007(3)
C12 0.045(3) 0.063(4) 0.099(5) 0.029(4) 0.008(3) 0.026(3)
C13 0.039(3) 0.071(4) 0.117(6) 0.048(4) -0.003(3) 0.016(3)
O14 0.216(17) 0.131(11) 0.079(8) -0.012(7) 0.003(9) 0.141(12)

loop_
_atom_type_symbol
_atom_type_description
_atom_type_scat_dispersion_real
_atom_type_scat_dispersion_imag
_atom_type_scat_source
C C 0.0033 0.0016 'International Tables Vol C Tables 4.2.6.8 and 6.1.1.4'
H H 0.0000 0.0000 'International Tables Vol C Tables 4.2.6.8 and 6.1.1.4'
As As 0.0499 2.0058 'International Tables Vol C Tables 4.2.6.8 and 6.1.1.4'
Cu Cu 0.3201 1.2651 'International Tables Vol C Tables 4.2.6.8 and 6.1.1.4'
Mo Mo -1.6832 0.6857 'International Tables Vol C Tables 4.2.6.8 and 6.1.1.4'
N N 0.0061 0.0033 'International Tables Vol C Tables 4.2.6.8 and 6.1.1.4'
O O 0.0106 0.0060 'International Tables Vol C Tables 4.2.6.8 and 6.1.1.4'

loop_
_geom_angle_atom_site_label_1
_geom_angle_atom_site_label_2
_geom_angle_atom_site_label_3
_geom_angle
_geom_angle_site_symmetry_1
_geom_angle_site_symmetry_3
O4 Mo1 O12 74.21(10) . 2_665
O4 Mo1 O5 79.24(10) . .
O3 Mo1 O4 147.07(11) . .
O3 Mo1 O12 81.37(10) . 2_665
O3 Mo1 O5 73.37(10) . .
O5 Mo1 O12 75.34(9) . 2_665
O1 Mo1 O4 98.71(13) . .
O1 Mo1 O3 101.42(13) . .
O1 Mo1 O12 168.64(12) . 2_665
O1 Mo1 O5 94.78(12) . .
O2 Mo1 O4 100.31(12) . .
O2 Mo1 O3 100.09(12) . .
O2 Mo1 O12 86.93(12) . 2_665
O2 Mo1 O5 161.75(12) . .
O2 Mo1 O1 103.28(15) . .
O4 Mo2 O12 73.95(10) . 2_665
O4 Mo2 O9 81.43(10) . .
O8 Mo2 O4 148.07(10) . .
O8 Mo2 O12 79.20(10) . 2_665
O8 Mo2 O9 75.06(10) . .
O9 Mo2 O12 74.79(9) . 2_665
O6 Mo2 O4 100.00(12) . .
O6 Mo2 O8 96.49(12) . .
O6 Mo2 O12 89.11(11) . 2_665
O6 Mo2 O9 162.86(12) . .
O7 Mo2 O4 99.10(14) . .
O7 Mo2 O8 102.91(14) . .
O7 Mo2 O12 165.59(12) . 2_665
O7 Mo2 O9 91.86(12) . .
O7 Mo2 O6 104.68(14) . .
O8 Mo3 O3 145.58(11) . 2_665
O8 Mo3 O5 81.08(10) . 2_665
O8 Mo3 O9 71.42(10) . .
O3 Mo3 O5 72.89(10) 2_665 2_665
O3 Mo3 O9 79.84(10) 2_665 .
O5 Mo3 O9 73.86(9) 2_665 .
O11 Mo3 O8 100.55(14) . .
O11 Mo3 O3 101.93(14) . 2_665
O11 Mo3 O5 90.82(15) . 2_665
O11 Mo3 O9 163.45(15) . .
O10 Mo3 O8 100.70(14) . .
O10 Mo3 O3 97.85(14) . 2_665
O10 Mo3 O5 162.52(16) . 2_665
O10 Mo3 O9 90.12(17) . .
O10 Mo3 O11 105.8(2) . .
O12 As1 O5 111.32(12) . .
O12 As1 O9 110.81(13) . .
O9 As1 O5 111.26(12) . .
O13 As1 O12 107.11(15) . .
O13 As1 O5 108.56(16) . .
O13 As1 O9 107.59(15) . .
O6 Cu1 O6 180.00(5) . 2_666
N1 Cu1 O6 89.93(11) . 2_666
N1 Cu1 O6 90.07(11) . .
N1 Cu1 O6 89.93(11) 2_666 .
N1 Cu1 O6 90.07(11) 2_666 2_666
N1 Cu1 N1 180.0 . 2_666
N4 Cu1 O6 89.27(11) 2_666 .
N4 Cu1 O6 90.73(11) . .
N4 Cu1 O6 90.73(11) 2_666 2_666
N4 Cu1 O6 89.27(11) . 2_666
N4 Cu1 N1 91.27(14) . 2_666
N4 Cu1 N1 91.27(14) 2_666 .
N4 Cu1 N1 88.73(14) . .
N4 Cu1 N1 88.73(14) 2_666 2_666
N4 Cu1 N4 180.00(17) . 2_666
N7 Cu2 N7 180.0 2_757 .
N7 Cu2 N10 90.25(13) 2_757 .
N7 Cu2 N10 90.26(13) . 2_757
N7 Cu2 N10 89.74(13) . .
N7 Cu2 N10 89.74(13) 2_757 2_757
N10 Cu2 N10 180.00(12) . 2_757
Mo2 O4 Mo1 120.80(13) . .
Mo2 O8 Mo3 120.44(13) . .
Mo1 O3 Mo3 121.33(13) . 2_665
Mo1 O12 Mo2 87.35(9) 2_665 2_665
As1 O12 Mo1 129.84(13) . 2_665
As1 O12 Mo2 129.33(13) . 2_665
Mo3 O5 Mo1 88.47(9) 2_665 .
As1 O5 Mo1 129.33(13) . .
As1 O5 Mo3 130.35(13) . 2_665
Mo2 O9 Mo3 88.57(9) . .
As1 O9 Mo2 131.08(14) . .
As1 O9 Mo3 130.61(14) . .
Mo2 O6 Cu1 167.41(16) . .
C15 N7 Cu2 126.6(3) . .
C15 N7 C14 103.6(3) . .
C14 N7 Cu2 129.4(3) . .
C1 N1 Cu1 127.6(3) . .
C1 N1 C2 103.2(3) . .
C2 N1 Cu1 129.2(3) . .
C16 N10 Cu2 128.7(3) . .
C16 N10 C17 103.3(3) . .
C17 N10 Cu2 127.7(3) . .
C7 N4 Cu1 129.4(3) . .
C7 N4 C6 102.9(4) . .
C6 N4 Cu1 126.8(3) . .
C1 N3 N2 109.7(3) . .
C1 N3 C3 128.1(4) . .
N2 N3 C3 122.1(4) . .
N6 N5 C8 120.7(4) . .
C7 N5 N6 110.0(4) . .
C7 N5 C8 129.2(5) . .
C16 N12 N11 109.8(3) . .
C16 N12 C18 129.5(4) . .
N11 N12 C18 120.6(4) . .
N1 C1 H1 124.9 . .
N3 C1 N1 110.2(3) . .
N3 C1 H1 124.9 . .
C15 N8 N9 110.6(4) . .
C15 N8 C13 127.8(5) . .
N9 N8 C13 120.8(5) . .
C6 N6 N5 102.9(4) . .
N10 C16 H16 124.9 . .
N12 C16 N10 110.3(4) . .
N12 C16 H16 124.9 . .
N7 C15 N8 109.2(4) . .
N7 C15 H15 125.4 . .
N8 C15 H15 125.4 . .
C14 N9 N8 102.5(4) . .
N7 C14 H14 122.9 . .
N9 C14 N7 114.2(4) . .
N9 C14 H14 122.9 . .
C5 C5 H5A 109.2 2_767 .
C5 C5 H5B 109.2 2_767 .
C5 C5 C4 112.2(5) 2_767 .
H5A C5 H5B 107.9 . .
C4 C5 H5A 109.2 . .
C4 C5 H5B 109.2 . .
N4 C7 H7 125.0 . .
N5 C7 N4 110.0(4) . .
N5 C7 H7 125.0 . .
C17 N11 N12 102.3(4) . .
C2 N2 N3 103.2(4) . .
N3 C3 H3A 109.3 . .
N3 C3 H3B 109.3 . .
N3 C3 C4 111.5(4) . .
H3A C3 H3B 108.0 . .
C4 C3 H3A 109.3 . .
C4 C3 H3B 109.3 . .
C5 C4 H4A 109.0 . .
C5 C4 H4B 109.0 . .
C3 C4 C5 113.0(4) . .
C3 C4 H4A 109.0 . .
C3 C4 H4B 109.0 . .
H4A C4 H4B 107.8 . .
C20 C20 H20A 108.8 2_768 .
C20 C20 H20B 108.8 2_768 .
C20 C20 C19 113.8(5) 2_768 .
H20A C20 H20B 107.7 . .
C19 C20 H20A 108.8 . .
C19 C20 H20B 108.8 . .
N4 C6 H6 122.9 . .
N6 C6 N4 114.2(4) . .
N6 C6 H6 122.9 . .
N1 C2 H2 123.1 . .
N2 C2 N1 113.8(4) . .
N2 C2 H2 123.1 . .
N10 C17 H17 122.9 . .
N11 C17 N10 114.3(4) . .
N11 C17 H17 122.9 . .
C20 C19 H19A 109.5 . .
C20 C19 H19B 109.5 . .
H19A C19 H19B 108.1 . .
C18 C19 C20 110.7(4) . .
C18 C19 H19A 109.5 . .
C18 C19 H19B 109.5 . .
N12 C18 C19 114.1(4) . .
N12 C18 H18A 108.7 . .
N12 C18 H18B 108.7 . .
C19 C18 H18A 108.7 . .
C19 C18 H18B 108.7 . .
H18A C18 H18B 107.6 . .
H9A C9 H9B 107.8 . .
C8 C9 H9A 109.0 . .
C8 C9 H9B 109.0 . .
C10 C9 H9A 109.0 . .
C10 C9 H9B 109.0 . .
C10 C9 C8 112.8(5) . .
N5 C8 C9 111.9(4) . .
N5 C8 H8A 109.2 . .
N5 C8 H8B 109.2 . .
C9 C8 H8A 109.2 . .
C9 C8 H8B 109.2 . .
H8A C8 H8B 107.9 . .
H11A C11 H11B 108.1 . .
C10 C11 H11A 109.6 . .
C10 C11 H11B 109.6 . .
C10 C11 C12 110.1(6) . .
C12 C11 H11A 109.6 . .
C12 C11 H11B 109.6 . .
C9 C10 H10A 108.8 . .
C9 C10 H10B 108.8 . .
C11 C10 C9 114.0(5) . .
C11 C10 H10A 108.8 . .
C11 C10 H10B 108.8 . .
H10A C10 H10B 107.7 . .
C11 C12 H12A 109.2 . .
C11 C12 H12B 109.2 . .
H12A C12 H12B 107.9 . .
C13 C12 C11 112.2(6) . .
C13 C12 H12A 109.2 . .
C13 C12 H12B 109.2 . .
N8 C13 H13A 109.2 . .
N8 C13 H13B 109.2 . .
C12 C13 N8 112.0(6) . .
C12 C13 H13A 109.2 . .
C12 C13 H13B 109.2 . .
H13A C13 H13B 107.9 . .

loop_
_geom_bond_atom_site_label_1
_geom_bond_atom_site_label_2
_geom_bond_distance
_geom_bond_site_symmetry_2
Mo1 O4 1.915(3) .
Mo1 O3 1.876(3) .
Mo1 O12 2.402(3) 2_665
Mo1 O5 2.378(2) .
Mo1 O1 1.712(3) .
Mo1 O2 1.698(3) .
Mo2 O4 1.911(3) .
Mo2 O8 1.899(3) .
Mo2 O12 2.416(3) 2_665
Mo2 O9 2.295(2) .
Mo2 O6 1.722(3) .
Mo2 O7 1.701(3) .
Mo3 O8 1.911(3) .
Mo3 O3 1.921(2) 2_665
Mo3 O5 2.367(3) 2_665
Mo3 O9 2.438(3) .
Mo3 O11 1.698(3) .
Mo3 O10 1.694(3) .
As1 O12 1.719(3) .
As1 O5 1.725(3) .
As1 O9 1.720(2) .
As1 O13 1.699(3) .
Cu1 O6 2.387(3) .
Cu1 O6 2.387(3) 2_666
Cu1 N1 2.016(3) .
Cu1 N1 2.016(3) 2_666
Cu1 N4 2.005(3) 2_666
Cu1 N4 2.005(3) .
Cu2 N7 2.017(3) 2_757
Cu2 N7 2.017(3) .
Cu2 N10 2.038(3) .
Cu2 N10 2.038(3) 2_757
O3 Mo3 1.921(2) 2_665
O12 Mo1 2.402(3) 2_665
O12 Mo2 2.416(3) 2_665
O5 Mo3 2.367(3) 2_665
N7 C15 1.320(6) .
N7 C14 1.359(5) .
N1 C1 1.325(5) .
N1 C2 1.350(6) .
N10 C16 1.322(5) .
N10 C17 1.343(6) .
N4 C7 1.321(5) .
N4 C6 1.354(5) .
N3 C1 1.319(5) .
N3 N2 1.354(5) .
N3 C3 1.456(5) .
N5 N6 1.352(6) .
N5 C7 1.315(6) .
N5 C8 1.459(6) .
N12 C16 1.317(5) .
N12 N11 1.362(5) .
N12 C18 1.470(5) .
C1 H1 0.9300 .
N8 C15 1.329(5) .
N8 N9 1.356(6) .
N8 C13 1.481(7) .
N6 C6 1.301(6) .
C16 H16 0.9300 .
C15 H15 0.9300 .
N9 C14 1.308(6) .
C14 H14 0.9300 .
C5 C5 1.521(9) 2_767
C5 H5A 0.9700 .
C5 H5B 0.9700 .
C5 C4 1.528(5) .
C7 H7 0.9300 .
N11 C17 1.322(6) .
N2 C2 1.314(6) .
C3 H3A 0.9700 .
C3 H3B 0.9700 .
C3 C4 1.513(6) .
C4 H4A 0.9700 .
C4 H4B 0.9700 .
C20 C20 1.505(8) 2_768
C20 H20A 0.9700 .
C20 H20B 0.9700 .
C20 C19 1.526(6) .
C6 H6 0.9300 .
C2 H2 0.9300 .
C17 H17 0.9300 .
C19 H19A 0.9700 .
C19 H19B 0.9700 .
C19 C18 1.498(6) .
C18 H18A 0.9700 .
C18 H18B 0.9700 .
C9 H9A 0.9700 .
C9 H9B 0.9700 .
C9 C8 1.523(8) .
C9 C10 1.503(8) .
C8 H8A 0.9700 .
C8 H8B 0.9700 .
C11 H11A 0.9700 .
C11 H11B 0.9700 .
C11 C10 1.483(10) .
C11 C12 1.541(8) .
C10 H10A 0.9700 .
C10 H10B 0.9700 .
C12 H12A 0.9700 .
C12 H12B 0.9700 .
C12 C13 1.457(9) .
C13 H13A 0.9700 .
C13 H13B 0.9700 .
